data_1534542
loop_
_publ_author_name
'Amann, P.'
'Moeller, A.'

_publ_section_title
;
 Na9 (Fe O3) (Fe o4) ein gemischtvalentes Oxoferrat(II,III) mit isolierten
 (Fe O3)(4-) und (Fe O4)(5-) Anionen
;
_journal_name_full 'Zeitschrift fuer Anorganische und Allgemeine Chemie'
_journal_page_first 917
_journal_page_last 919
_journal_volume 628
_journal_year 2002
_chemical_formula_sum 'Fe2 Na9 O7'
_chemical_name_systematic 'Na9 (Fe O3) (Fe O4)'
_space_group_IT_number 29
_symmetry_space_group_name_Hall 'P 2c -2ac'
_symmetry_space_group_name_H-M 'P c a 21'
_cell_angle_alpha 90
_cell_angle_beta 90
_cell_angle_gamma 90
_cell_formula_units_Z 4
_cell_length_a 9.5618
_cell_length_b 9.991
_cell_length_c 10.3226
_cell_volume 986.138
_citation_journal_id_ASTM ZAACAB
_cod_data_source_file Amann_ZAACAB_2002_451.cif
_cod_data_source_block Fe2Na9O7
_cod_original_cell_volume 986.1381
_cod_database_code 1534542

loop_
_symmetry_equiv_pos_as_xyz
x,y,z
-x,-y,z+1/2
-x+1/2,y,z+1/2
x+1/2,-y,z

loop_
_atom_site_label
_atom_site_type_symbol
_atom_site_fract_x
_atom_site_fract_y
_atom_site_fract_z
_atom_site_occupancy
_atom_site_U_iso_or_equiv
O6 O-2 0.3437 0.8351 0.1659 1 0.0
Na3 Na+1 0.276 0.7837 0.3883 1 0.0
Na5 Na+1 0.2118 0.2722 -0.4428 1 0.0
O5 O-2 0.0432 0.7795 0.047 1 0.0
Na9 Na+1 0.0656 0.1666 -0.747 1 0.0
Na6 Na+1 0.0144 0.6608 0.2388 1 0.0
Na7 Na+1 0.5137 0.7579 -0.011 1 0.0
O3 O-2 0.0921 0.9247 0.3181 1 0.0
Na4 Na+1 -0.0886 0.9862 0.0221 1 0.0
Fe1 Fe+3 0.15918 0.8992 0.14679 1 0.0
O4 O-2 0.1613 0.5818 -0.5909 1 0.0
Na2 Na+1 0.3463 1.0622 0.3259 1 0.0
Na1 Na+1 0.3401 0.609 -0.8703 1 0.0
O2 O-2 0.0828 0.4195 -0.849 1 0.0
O1 O-2 0.1684 0.0664 0.0627 1 0.0
Na8 Na+1 0.4229 0.544 -0.5297 1 0.0
Fe2 Fe+2 0.18582 0.43178 -0.69756 1 0.0
O7 O-2 0.303 0.2889 -0.6648 1 0.0
